data_9009801
loop_
_publ_author_name
'Krauter, T.'
'Neumuller, B.'

_publ_section_title
;
 Reaktionen von diorganogallium(indium)fluoriden.
 Die kristallstrukture von Mes2InF
 Note: known as gamma sulfur
;
_journal_name_full 'Zeitschrift fur Anorganische und Allgemeine Chemie'
_journal_page_first 597
_journal_page_last 606
_journal_paper_doi 10.1002/zaac.19956210417
_journal_volume 621
_journal_year 1995
_chemical_compound_source Synthetic
_chemical_formula_sum S8
_chemical_name_common Sulfur-(gamma)
_chemical_name_mineral Rosickyite
_space_group_IT_number 13
_symmetry_space_group_name_Hall '-P 2yac'
_symmetry_space_group_name_H-M 'P 1 2/n 1'
_cell_angle_alpha 90
_cell_angle_beta 112.78
_cell_angle_gamma 90
_cell_length_a 8.163
_cell_length_b 13.040
_cell_length_c 8.386
_cell_formula_units_Z 4
_cell_volume 823.024
_database_code_amcsd 0015810
_exptl_crystal_density_diffrn 2.070
_cod_database_code 9009801

loop_
_space_group_symop_operation_xyz
x,y,z
1/2-x,y,1/2-z
1/2+x,-y,1/2+z
-x,-y,-z

loop_
_atom_site_label
_atom_site_fract_x
_atom_site_fract_y
_atom_site_fract_z
_atom_site_U_iso_or_equiv
S1 0.33000 0.12680 0.68020 0.05150
S2 0.21900 0.02980 0.47410 0.04870
S3 0.34940 -0.10730 0.54000 0.04670
S4 0.19790 -0.20370 0.61770 0.03890
S5 0.61410 0.32260 0.69850 0.03090
S6 0.52710 0.42070 0.83990 0.03520
S7 0.46530 0.55730 0.71040 0.03530
S8 0.67470 0.65510 0.82400 0.04370

loop_
_cod_related_entry_id
_cod_related_entry_database
_cod_related_entry_code
1 ChemSpider 59726
2 AMCSD 0015810
